data_1569267
loop_
_publ_author_name
'D&#xed;az-Torres, Ra&#xfa;l'
'Chastanet, Guillaume'
'Collet, Eric'
'Trzop, Elzbieta'
'Harding, Phimphaka'
'Harding, David J.'

_publ_section_title
;
 Bidirectional photoswitchability in an iron(iii) spin crossover complex:
 symmetry-breaking and solvent effects.
;
_journal_issue 26
_journal_name_full 'Chemical science'
_journal_page_first 7185
_journal_page_last 7191
_journal_paper_doi 10.1039/d3sc01495a
_journal_volume 14
_journal_year 2023
_chemical_formula_moiety 'C32 H20 Fe I2 N4 O2, N O3, 2(C H4 O)'
_chemical_formula_sum 'C34 H28 Fe I2 N5 O7'
_chemical_formula_weight 928.26
_chemical_properties_physical Light-sensitive,Photo-sensitive
_space_group_crystal_system triclinic
_space_group_IT_number 2
_space_group_name_Hall '-P 1'
_space_group_name_H-M_alt 'P -1'
_atom_sites_solution_hydrogens geom
_atom_sites_solution_primary dual
_audit_creation_date 2020-04-10
_audit_creation_method
;
Olex2 1.3-ac4
(compiled 2019.10.09 svn.r3662 for Rigaku Oxford Diffraction, GUI svn.r5959)
;
_audit_update_record
;
2022-11-16 deposited with the CCDC.	2023-06-01 downloaded from the CCDC.
;
_cell_angle_alpha 80.346(3)
_cell_angle_beta 69.770(3)
_cell_angle_gamma 69.483(3)
_cell_formula_units_Z 2
_cell_length_a 11.9290(5)
_cell_length_b 12.4586(4)
_cell_length_c 12.8272(5)
_cell_measurement_reflns_used 13440
_cell_measurement_temperature 240.0(5)
_cell_measurement_theta_max 68.1460
_cell_measurement_theta_min 3.6570
_cell_volume 1672.95(12)
_computing_cell_refinement 'CrysAlisPro 1.171.40.76a (Rigaku OD, 2020)'
_computing_data_collection 'CrysAlisPro 1.171.40.76a (Rigaku OD, 2020)'
_computing_data_reduction 'CrysAlisPro 1.171.40.76a (Rigaku OD, 2020)'
_computing_molecular_graphics 'Olex2 1.3-ac4 (Dolomanov et al., 2009)'
_computing_publication_material 'Olex2 1.3-ac4 (Dolomanov et al., 2009)'
_computing_structure_refinement 'ShelXL 2016/4 (Sheldrick, 2015)'
_computing_structure_solution 'ShelXT n/a (Sheldrick, 2015)'
_diffrn_ambient_environment air
_diffrn_ambient_temperature 240.0(5)
_diffrn_detector 'Hybrid Pixel Array Detector'
_diffrn_detector_area_resol_mean 10.0000
_diffrn_detector_type HyPix3000
_diffrn_measured_fraction_theta_full 0.997
_diffrn_measured_fraction_theta_max 0.991
_diffrn_measurement_details
;
List of Runs (angles in degrees, time in seconds):

  # Type    Start    End  Width  t~exp~   \w     \q     \k     \f   Frames
#--------------------------------------------------------------------------
  1  \w    -51.00  29.00   0.50    0.50    --  -40.91  21.00 -91.00  160
  2  \w   -110.00 -30.00   0.50    0.50    --  -40.91 -21.00 102.00  160
  3  \w     27.00 107.00   0.50    2.00    --   96.59 -21.00 102.00  160
  4  \w     86.00 157.00   0.50    2.00    --   96.59  21.00 -91.00  142
  5  \w    -66.00  24.00   0.50    0.50    --  -40.91  77.00 -90.00  180
  6  \w    -66.00  24.00   0.50    0.50    --  -40.91  77.00-180.00  180
  7  \w   -114.00 -19.00   0.50    0.50    --  -40.91 -12.00-180.00  190
  8  \w    -24.00  67.00   0.50    0.50    --   40.91 -77.00  30.00  182
  9  \w     31.00 111.00   0.50    0.50    --   40.91  21.00 -91.00  160
 10  \w     14.00  97.00   0.50    0.50    --   40.91-138.00  30.00  166
 11  \w     16.00  42.00   0.50    0.50    --   40.91  79.00 122.09   52
 12  \w     16.00  42.00   0.50    0.50    --   40.91  80.00 -12.89   52
 13  \w    -23.00  71.00   0.50    0.50    --   40.91 -91.00  90.00  188
 14  \w     32.00 109.00   0.50    0.50    --   40.91  25.00 -30.00  154
 15  \w     15.00  42.00   0.50    0.50    --   40.91  81.00-107.88   54
 16  \w     16.00  42.00   0.50    0.50    --   40.91  78.00  93.90   52
 17  \w     15.00  42.00   0.50    0.50    --   40.91  77.00 -65.01   54
 18  \w     16.00  42.00   0.50    0.50    --   40.91  78.00-155.44   52
 19  \w    -29.00  51.00   0.50    0.50    --   40.91 -21.00 102.00  160
 20  \w    -27.00  50.00   0.50    0.50    --   40.91 -25.00-120.00  154
 21  \w     16.00  42.00   0.50    0.50    --   40.91  78.00  37.60   52
 22  \w     81.00 157.00   0.50    2.00    --   96.59 117.00  30.00  152
 23  \w     32.00 109.00   0.50    2.00    --   96.59-117.00 -90.00  154
 24  \w     84.00 157.00   0.50    2.00    --   96.59  42.00  60.00  146
 25  \w     32.00 122.00   0.50    2.00    --   96.59 -77.00 120.00  180
 26  \w     32.00 109.00   0.50    2.00    --   96.59-117.00  60.00  154
 27  \w     34.00 113.00   0.50    2.00    --   96.59 -50.00 120.00  158
 28  \w     27.00 105.00   0.50    2.00    --   96.59 -96.00 -30.00  156
 29  \w     33.00 126.00   0.50    2.00    --   96.59-144.00  30.00  186
 30  \w     32.00 122.00   0.50    2.00    --   96.59 -77.00   0.00  180
 31  \w     33.00 115.00   0.50    2.00    --   96.59 -59.00-120.00  164
 32  \w     88.00 157.00   0.50    2.00    --   96.59  25.00-150.00  138
 33  \w     32.00 109.00   0.50    2.00    --   96.59-117.00-180.00  154
 34  \w     84.00 157.00   0.50    2.00    --   96.59  42.00 -60.00  146
 35  \w     34.00 110.00   0.50    2.00    --   96.59 -42.00  30.00  152
 36  \w     33.00 118.00   0.50    2.00    --   96.59 -68.00 -90.00  170
 37  \w     27.00 105.00   0.50    2.00    --   96.59 -96.00 -90.00  156
 38  \w     75.00 157.00   0.50    2.00    --   96.59  68.00  90.00  164
 39  \w     34.00 110.00   0.50    2.00    --   96.59 -42.00   0.00  152
 40  \w     31.00 124.00   0.50    2.00    --   96.59 -86.00  30.00  186
 41  \w     84.00 157.00   0.50    2.00    --   96.59  42.00 150.00  146
 42  \w     32.00 109.00   0.50    2.00    --   96.59-117.00 150.00  154
 43  \w     84.00 157.00   0.50    2.00    --   96.59  96.00 -30.00  146
 44  \w     29.00 105.00   0.50    2.00    --   96.59 -25.00 -90.00  152
 45  \w     32.00 109.00   0.50    2.00    --   96.59-117.00  90.00  154
 46  \w   -104.00 -25.00   0.50    0.50    --  -40.91 -50.00  30.00  158
 47  \w   -104.00 -21.00   0.50    0.50    --  -40.91 -63.00-150.00  166
 48  \w   -104.00 -21.00   0.50    0.50    --  -40.91 -63.00 -90.00  166
 49  \w   -104.00 -21.00   0.50    0.50    --  -40.91 -63.00   0.00  166
 50  \w   -104.00 -21.00   0.50    0.50    --  -40.91 -63.00  90.00  166
 51  \w   -104.00 -21.00   0.50    0.50    --  -40.91 -63.00 150.00  166
 52  \w   -104.00 -25.00   0.50    0.50    --  -40.91 -50.00  60.00  158
 53  \w   -104.00 -21.00   0.50    0.50    --  -40.91 -63.00 -60.00  166
 54  \w     16.00  42.00   0.50    0.50    --   40.91  79.00   8.35   52
 55  \w     16.00  42.00   0.50    0.50    --   40.91  80.00 -42.42   52
 56  \w     15.00  42.00   0.50    0.50    --   40.91  82.00 145.54   54
 57  \w     15.00  42.00   0.50    0.50    --   40.91  81.00-139.66   54
 58  \w     16.00  42.00   0.50    0.50    --   40.91  80.00 -89.63   52
 59  \w     25.00 104.00   0.50    0.50    --   40.91  50.00  30.00  158
 60  \w     15.00  42.00   0.50    0.50    --   40.91  82.00 168.46   54
 61  \w     78.00 153.00   0.50    2.00    --   96.59  59.00 -30.00  150
;
_diffrn_measurement_device 'four-circle diffractometer'
_diffrn_measurement_device_type 'SuperNova, Single source at offset/far, HyPix3000'
_diffrn_measurement_method '\w scans'
_diffrn_orient_matrix_type 'CrysAlisPro convention (1999,Acta A55,543-557)'
_diffrn_orient_matrix_UB_11 0.1448375000
_diffrn_orient_matrix_UB_12 -0.0396151000
_diffrn_orient_matrix_UB_13 -0.0335030000
_diffrn_orient_matrix_UB_21 0.0038969000
_diffrn_orient_matrix_UB_22 -0.1243397000
_diffrn_orient_matrix_UB_23 -0.0032326000
_diffrn_orient_matrix_UB_31 0.0074031000
_diffrn_orient_matrix_UB_32 0.0212332000
_diffrn_orient_matrix_UB_33 -0.1236791000
_diffrn_radiation_monochromator mirror
_diffrn_radiation_probe x-ray
_diffrn_radiation_type 'Cu K\a'
_diffrn_radiation_wavelength 1.54184
_diffrn_reflns_av_R_equivalents 0.1206
_diffrn_reflns_av_unetI/netI 0.0576
_diffrn_reflns_Laue_measured_fraction_full 0.997
_diffrn_reflns_Laue_measured_fraction_max 0.991
_diffrn_reflns_limit_h_max 14
_diffrn_reflns_limit_h_min -14
_diffrn_reflns_limit_k_max 14
_diffrn_reflns_limit_k_min -15
_diffrn_reflns_limit_l_max 13
_diffrn_reflns_limit_l_min -15
_diffrn_reflns_number 24987
_diffrn_reflns_point_group_measured_fraction_full 0.997
_diffrn_reflns_point_group_measured_fraction_max 0.991
_diffrn_reflns_theta_full 67.684
_diffrn_reflns_theta_max 68.445
_diffrn_reflns_theta_min 3.678
_diffrn_source 'micro-focus sealed X-ray tube'
_diffrn_source_type 'SuperNova (Cu) X-ray Source'
_exptl_absorpt_coefficient_mu 18.586
_exptl_absorpt_correction_T_max 0.295
_exptl_absorpt_correction_T_min 0.020
_exptl_absorpt_correction_type analytical
_exptl_absorpt_process_details
;
CrysAlisPro 1.171.40.76a (Rigaku Oxford Diffraction, 2020)
Analytical numeric absorption correction using a multifaceted crystal
			model based on expressions derived by R.C. Clark & J.S. Reid.
(Clark, R. C. & Reid, J. S. (1995). Acta Cryst. A51, 887-897)
Empirical absorption correction using spherical harmonics,
 implemented in SCALE3 ABSPACK scaling algorithm.
;
_exptl_crystal_colour black
_exptl_crystal_colour_primary black
_exptl_crystal_density_diffrn 1.843
_exptl_crystal_description block
_exptl_crystal_F_000 910
_exptl_crystal_preparation 'Magnetic properties'
_exptl_crystal_size_max 0.751
_exptl_crystal_size_mid 0.239
_exptl_crystal_size_min 0.096
_refine_diff_density_max 1.895
_refine_diff_density_min -1.873
_refine_diff_density_rms 0.176
_refine_ls_extinction_method none
_refine_ls_goodness_of_fit_ref 1.105
_refine_ls_hydrogen_treatment constr
_refine_ls_matrix_type full
_refine_ls_number_parameters 446
_refine_ls_number_reflns 6100
_refine_ls_number_restraints 1
_refine_ls_restrained_S_all 1.105
_refine_ls_R_factor_all 0.0757
_refine_ls_R_factor_gt 0.0712
_refine_ls_shift/su_max 0.001
_refine_ls_shift/su_mean 0.000
_refine_ls_structure_factor_coef Fsqd
_refine_ls_weighting_details 'w=1/[\s^2^(Fo^2^)+(0.1452P)^2^+1.0312P] where P=(Fo^2^+2Fc^2^)/3'
_refine_ls_weighting_scheme calc
_refine_ls_wR_factor_gt 0.2064
_refine_ls_wR_factor_ref 0.2108
_reflns_Friedel_coverage 0.000
_reflns_number_gt 5319
_reflns_number_total 6100
_reflns_threshold_expression 'I > 2\s(I)'
_cod_data_source_file d3sc01495a2.cif
_cod_data_source_block rdt54c-240k
_cod_depositor_comments 'Adding full bibliography for 1569262--1569271.cif.'
_cod_original_cell_volume 1672.94(11)
_cod_database_code 1569267
_shelx_shelxl_version_number 2016/4
_chemical_oxdiff_formula C34H28FeI2N5O7
_chemical_oxdiff_usercomment 'Cooled from RT to 240 K'
_shelx_space_group_comment
;
The symmetry employed for this shelxl refinement is uniquely defined
by the following loop, which should always be used as a source of
symmetry information in preference to the above space-group names.
They are only intended as comments.
;
_reflns_odcompleteness_completeness 99.87
_reflns_odcompleteness_iscentric 1
_reflns_odcompleteness_theta 66.97
_olex2_refinement_description
;
1. Fixed Uiso
 At 1.2 times of:
  All C(H) groups
 At 1.5 times of:
  All C(H,H,H) groups, All O(H) groups
2. Restrained distances
 O6-C33
 1.4 with sigma of 0.02
3.a Aromatic/amide H refined with riding coordinates:
 C1(H1), C2(H2), C3(H3), C5(H5), C6(H6), C7(H7), C10(H10), C12(H12), C14(H14),
 C15(H15), C17(H17), C18(H18), C19(H19), C21(H21), C22(H22), C23(H23), C26(H26),
  C28(H28), C30(H30), C31(H31)
3.b Idealised Me refined as rotating group:
 C33(H33A,H33B,H33C), C34(H34A,H34B,H34C)
3.c Idealised tetrahedral OH refined as rotating group:
 O6(H6A), O7(H7A)
;
_olex2_submission_special_instructions 'No special instructions were received'
_oxdiff_exptl_absorpt_empirical_details
;
Empirical correction (ABSPACK) includes:
- Absorption correction using spherical harmonics
- Frame scaling
;
_oxdiff_exptl_absorpt_empirical_full_max 5.059
_oxdiff_exptl_absorpt_empirical_full_min 0.265

loop_
_space_group_symop_operation_xyz
'x, y, z'
'-x, -y, -z'

loop_
_atom_site_label
_atom_site_type_symbol
_atom_site_fract_x
_atom_site_fract_y
_atom_site_fract_z
_atom_site_U_iso_or_equiv
_atom_site_adp_type
_atom_site_occupancy
_atom_site_site_symmetry_order
_atom_site_calc_flag
_atom_site_refinement_flags_posn
_atom_site_refinement_flags_adp
_atom_site_refinement_flags_occupancy
_atom_site_disorder_assembly
_atom_site_disorder_group
I1 I 0.68571(5) 0.94832(4) 0.40918(4) 0.0611(2) Uani 1 1 d . . . . .
I2 I 0.69772(5) 0.02070(4) -0.05282(4) 0.0597(2) Uani 1 1 d . . . . .
Fe1 Fe 0.37178(9) 0.55697(8) 0.29214(7) 0.0384(3) Uani 1 1 d . . . . .
O1 O 0.4844(5) 0.6445(4) 0.2284(4) 0.0480(11) Uani 1 1 d . . . . .
O2 O 0.5001(5) 0.4106(4) 0.2735(4) 0.0488(10) Uani 1 1 d . . . . .
N1 N 0.2397(5) 0.4737(4) 0.4022(4) 0.0416(11) Uani 1 1 d . . . . .
N2 N 0.3618(5) 0.5906(4) 0.4514(4) 0.0383(10) Uani 1 1 d . . . . .
N3 N 0.2162(5) 0.7053(4) 0.2823(4) 0.0414(11) Uani 1 1 d . . . . .
N4 N 0.3370(5) 0.5333(4) 0.1482(4) 0.0414(11) Uani 1 1 d . . . . .
C1 C 0.1817(7) 0.4154(6) 0.3722(6) 0.0505(15) Uani 1 1 d . . . . .
H1 H 0.191470 0.415094 0.296276 0.061 Uiso 1 1 calc R U . . .
C2 C 0.1074(7) 0.3550(6) 0.4490(7) 0.0572(18) Uani 1 1 d . . . . .
H2 H 0.070153 0.312825 0.424851 0.069 Uiso 1 1 calc R U . . .
C3 C 0.0893(7) 0.3577(6) 0.5595(6) 0.0531(16) Uani 1 1 d . . . . .
H3 H 0.038590 0.317869 0.612248 0.064 Uiso 1 1 calc R U . . .
C4 C 0.1465(7) 0.4200(6) 0.5942(6) 0.0493(15) Uani 1 1 d . . . . .
C5 C 0.1323(8) 0.4277(7) 0.7089(7) 0.061(2) Uani 1 1 d . . . . .
H5 H 0.080984 0.391315 0.765444 0.073 Uiso 1 1 calc R U . . .
C6 C 0.1930(8) 0.4872(7) 0.7348(6) 0.0580(18) Uani 1 1 d . . . . .
H6 H 0.184001 0.491052 0.810015 0.070 Uiso 1 1 calc R U . . .
C7 C 0.2703(7) 0.5445(6) 0.6520(6) 0.0502(15) Uani 1 1 d . . . . .
H7 H 0.310329 0.586437 0.672936 0.060 Uiso 1 1 calc R U . . .
C8 C 0.2869(6) 0.5388(5) 0.5414(5) 0.0396(12) Uani 1 1 d . . . . .
C9 C 0.2231(6) 0.4775(5) 0.5125(5) 0.0406(13) Uani 1 1 d . . . . .
C10 C 0.4186(6) 0.6545(6) 0.4692(5) 0.0429(13) Uani 1 1 d . . . . .
H10 H 0.409687 0.661240 0.543732 0.051 Uiso 1 1 calc R U . . .
C11 C 0.4936(6) 0.7156(6) 0.3863(6) 0.0433(13) Uani 1 1 d . . . . .
C12 C 0.5425(7) 0.7840(6) 0.4250(5) 0.0460(14) Uani 1 1 d . . . . .
H12 H 0.526466 0.785833 0.501888 0.055 Uiso 1 1 calc R U . . .
C13 C 0.6126(7) 0.8473(6) 0.3527(6) 0.0482(15) Uani 1 1 d . . . . .
C14 C 0.6390(8) 0.8428(7) 0.2382(6) 0.0560(18) Uani 1 1 d . . . . .
H14 H 0.687854 0.885881 0.188293 0.067 Uiso 1 1 calc R U . . .
C15 C 0.5946(8) 0.7762(7) 0.1977(6) 0.0540(17) Uani 1 1 d . . . . .
H15 H 0.612967 0.774446 0.120514 0.065 Uiso 1 1 calc R U . . .
C16 C 0.5214(6) 0.7103(6) 0.2710(6) 0.0438(13) Uani 1 1 d . . . . .
C17 C 0.1606(7) 0.7893(6) 0.3524(6) 0.0490(15) Uani 1 1 d . . . . .
H17 H 0.188892 0.782699 0.413845 0.059 Uiso 1 1 calc R U . . .
C18 C 0.0618(7) 0.8875(6) 0.3395(6) 0.0538(17) Uani 1 1 d . . . . .
H18 H 0.023276 0.944071 0.392199 0.065 Uiso 1 1 calc R U . . .
C19 C 0.0228(7) 0.8990(6) 0.2492(7) 0.0542(17) Uani 1 1 d . . . . .
H19 H -0.041205 0.965407 0.237776 0.065 Uiso 1 1 calc R U . . .
C20 C 0.0786(7) 0.8108(6) 0.1717(6) 0.0480(15) Uani 1 1 d . . . . .
C21 C 0.0438(8) 0.8146(7) 0.0777(7) 0.0609(19) Uani 1 1 d . . . . .
H21 H -0.022449 0.877253 0.063898 0.073 Uiso 1 1 calc R U . . .
C22 C 0.1051(8) 0.7281(8) 0.0055(7) 0.0605(19) Uani 1 1 d . . . . .
H22 H 0.081933 0.733185 -0.058616 0.073 Uiso 1 1 calc R U . . .
C23 C 0.2032(8) 0.6307(7) 0.0258(6) 0.0523(16) Uani 1 1 d . . . . .
H23 H 0.243544 0.571117 -0.023813 0.063 Uiso 1 1 calc R U . . .
C24 C 0.2387(6) 0.6242(6) 0.1181(5) 0.0424(13) Uani 1 1 d . . . . .
C25 C 0.1765(6) 0.7150(5) 0.1934(5) 0.0423(13) Uani 1 1 d . . . . .
C26 C 0.3990(7) 0.4435(6) 0.0885(6) 0.0460(14) Uani 1 1 d . . . . .
H26 H 0.378875 0.444309 0.023564 0.055 Uiso 1 1 calc R U . . .
C27 C 0.4931(6) 0.3451(6) 0.1115(5) 0.0424(13) Uani 1 1 d . . . . .
C28 C 0.5422(7) 0.2542(6) 0.0383(6) 0.0487(15) Uani 1 1 d . . . . .
H28 H 0.512898 0.263028 -0.022847 0.058 Uiso 1 1 calc R U . . .
C29 C 0.6304(7) 0.1550(6) 0.0548(5) 0.0482(15) Uani 1 1 d . . . . .
C30 C 0.6775(7) 0.1415(6) 0.1439(6) 0.0522(16) Uani 1 1 d . . . . .
H30 H 0.739607 0.072966 0.154458 0.063 Uiso 1 1 calc R U . . .
C31 C 0.6332(7) 0.2285(6) 0.2166(6) 0.0472(14) Uani 1 1 d . . . . .
H31 H 0.666734 0.219180 0.275194 0.057 Uiso 1 1 calc R U . . .
C32 C 0.5389(6) 0.3301(6) 0.2035(5) 0.0414(13) Uani 1 1 d . . . . .
O3 O 0.1892(6) 0.8365(6) 0.5948(6) 0.0743(16) Uani 1 1 d . . . . .
O4 O 0.0669(9) 0.8125(8) 0.7574(6) 0.098(2) Uani 1 1 d . . . . .
O5 O 0.0060(6) 0.8281(6) 0.6150(5) 0.0713(16) Uani 1 1 d . . . . .
N5 N 0.0899(7) 0.8238(5) 0.6556(6) 0.0570(15) Uani 1 1 d . . . . .
O6 O 0.2212(10) 0.3426(9) 0.0828(10) 0.120(3) Uani 1 1 d D . . . .
H6A H 0.226920 0.290976 0.132677 0.180 Uiso 1 1 calc R U . . .
C33 C 0.1161(14) 0.3593(16) 0.0570(14) 0.125(5) Uani 1 1 d D . . . .
H33A H 0.137024 0.317293 -0.007953 0.188 Uiso 1 1 calc R U . . .
H33B H 0.078843 0.440500 0.041105 0.188 Uiso 1 1 calc R U . . .
H33C H 0.056573 0.332169 0.119180 0.188 Uiso 1 1 calc R U . . .
O7 O 0.2288(7) 0.1559(7) 0.2257(6) 0.0846(19) Uani 1 1 d . . . . .
H7A H 0.157489 0.157976 0.267935 0.127 Uiso 1 1 calc R U . . .
C34 C 0.3164(13) 0.1011(13) 0.2808(11) 0.104(4) Uani 1 1 d . . . . .
H34A H 0.400531 0.089920 0.228957 0.156 Uiso 1 1 calc R U . . .
H34B H 0.306790 0.027144 0.312175 0.156 Uiso 1 1 calc R U . . .
H34C H 0.303369 0.147593 0.340096 0.156 Uiso 1 1 calc R U . . .

loop_
_atom_site_aniso_label
_atom_site_aniso_U_11
_atom_site_aniso_U_22
_atom_site_aniso_U_33
_atom_site_aniso_U_23
_atom_site_aniso_U_13
_atom_site_aniso_U_12
I1 0.0785(4) 0.0563(3) 0.0641(4) -0.0015(2) -0.0265(3) -0.0364(3)
I2 0.0876(4) 0.0476(3) 0.0451(3) -0.0119(2) -0.0106(2) -0.0284(2)
Fe1 0.0612(6) 0.0346(5) 0.0284(5) -0.0029(4) -0.0185(4) -0.0209(4)
O1 0.072(3) 0.048(3) 0.034(2) -0.0019(19) -0.016(2) -0.032(2)
O2 0.067(3) 0.043(2) 0.044(2) -0.007(2) -0.027(2) -0.015(2)
N1 0.066(3) 0.036(3) 0.035(3) -0.002(2) -0.020(2) -0.025(2)
N2 0.053(3) 0.032(2) 0.031(2) -0.0025(19) -0.012(2) -0.014(2)
N3 0.061(3) 0.037(3) 0.033(3) 0.001(2) -0.017(2) -0.022(2)
N4 0.065(3) 0.035(3) 0.033(3) -0.003(2) -0.019(2) -0.022(2)
C1 0.069(4) 0.043(3) 0.045(4) -0.008(3) -0.017(3) -0.023(3)
C2 0.071(4) 0.040(3) 0.074(5) -0.010(3) -0.025(4) -0.029(3)
C3 0.065(4) 0.039(3) 0.055(4) 0.005(3) -0.016(3) -0.022(3)
C4 0.061(4) 0.036(3) 0.051(4) 0.007(3) -0.017(3) -0.020(3)
C5 0.079(5) 0.061(5) 0.044(4) 0.017(3) -0.018(4) -0.033(4)
C6 0.076(5) 0.068(5) 0.036(3) -0.001(3) -0.014(3) -0.033(4)
C7 0.072(4) 0.049(4) 0.037(3) 0.002(3) -0.021(3) -0.026(3)
C8 0.054(3) 0.033(3) 0.036(3) -0.002(2) -0.016(3) -0.017(2)
C9 0.054(3) 0.030(3) 0.037(3) 0.001(2) -0.015(3) -0.013(2)
C10 0.063(4) 0.044(3) 0.030(3) -0.004(2) -0.016(3) -0.025(3)
C11 0.058(3) 0.035(3) 0.042(3) 0.001(3) -0.017(3) -0.022(3)
C12 0.068(4) 0.045(3) 0.035(3) -0.004(3) -0.019(3) -0.026(3)
C13 0.067(4) 0.039(3) 0.049(4) 0.002(3) -0.024(3) -0.025(3)
C14 0.079(5) 0.054(4) 0.046(4) 0.010(3) -0.023(3) -0.034(4)
C15 0.077(4) 0.058(4) 0.035(3) 0.008(3) -0.018(3) -0.034(4)
C16 0.057(3) 0.039(3) 0.039(3) -0.003(3) -0.015(3) -0.019(3)
C17 0.066(4) 0.041(3) 0.043(3) -0.004(3) -0.016(3) -0.020(3)
C18 0.068(4) 0.039(3) 0.049(4) -0.010(3) -0.013(3) -0.012(3)
C19 0.055(4) 0.041(3) 0.062(5) 0.005(3) -0.016(3) -0.016(3)
C20 0.059(4) 0.042(3) 0.045(4) 0.006(3) -0.019(3) -0.020(3)
C21 0.074(5) 0.054(4) 0.060(5) 0.014(4) -0.030(4) -0.024(4)
C22 0.078(5) 0.071(5) 0.045(4) 0.009(4) -0.031(4) -0.032(4)
C23 0.076(4) 0.051(4) 0.040(3) -0.001(3) -0.028(3) -0.024(3)
C24 0.062(4) 0.041(3) 0.035(3) 0.000(2) -0.020(3) -0.024(3)
C25 0.054(3) 0.037(3) 0.038(3) 0.001(2) -0.011(3) -0.022(3)
C26 0.066(4) 0.046(3) 0.039(3) 0.003(3) -0.023(3) -0.029(3)
C27 0.061(3) 0.041(3) 0.032(3) -0.010(2) -0.014(3) -0.020(3)
C28 0.071(4) 0.044(4) 0.039(3) -0.006(3) -0.019(3) -0.023(3)
C29 0.069(4) 0.045(3) 0.034(3) -0.012(3) -0.006(3) -0.027(3)
C30 0.068(4) 0.041(3) 0.048(4) -0.003(3) -0.018(3) -0.018(3)
C31 0.069(4) 0.043(3) 0.037(3) -0.005(3) -0.023(3) -0.018(3)
C32 0.060(3) 0.038(3) 0.034(3) -0.006(2) -0.015(3) -0.022(3)
O3 0.082(4) 0.078(4) 0.074(4) -0.007(3) -0.028(3) -0.034(3)
O4 0.123(6) 0.111(6) 0.052(4) 0.000(4) -0.034(4) -0.023(5)
O5 0.090(4) 0.085(4) 0.056(3) -0.010(3) -0.031(3) -0.036(3)
N5 0.086(4) 0.043(3) 0.049(4) -0.010(3) -0.032(3) -0.014(3)
O6 0.141(8) 0.105(7) 0.158(10) 0.023(6) -0.076(7) -0.074(6)
C33 0.126(11) 0.129(13) 0.115(11) 0.031(10) -0.044(9) -0.045(10)
O7 0.094(4) 0.091(5) 0.062(4) -0.018(4) -0.022(3) -0.017(4)
C34 0.113(9) 0.118(10) 0.082(8) -0.034(7) -0.038(7) -0.016(8)

loop_
_atom_type_symbol
_atom_type_description
_atom_type_scat_dispersion_real
_atom_type_scat_dispersion_imag
_atom_type_scat_source
C C 0.0181 0.0091 'International Tables Vol C Tables 4.2.6.8 and 6.1.1.4'
H H 0.0000 0.0000 'International Tables Vol C Tables 4.2.6.8 and 6.1.1.4'
Fe Fe -1.1336 3.1974 'International Tables Vol C Tables 4.2.6.8 and 6.1.1.4'
I I -0.3257 6.8362 'International Tables Vol C Tables 4.2.6.8 and 6.1.1.4'
N N 0.0311 0.0180 'International Tables Vol C Tables 4.2.6.8 and 6.1.1.4'
O O 0.0492 0.0322 'International Tables Vol C Tables 4.2.6.8 and 6.1.1.4'

loop_
_exptl_crystal_face_index_h
_exptl_crystal_face_index_k
_exptl_crystal_face_index_l
_exptl_crystal_face_perp_dist
4 5 0 0.1025
1 0 0 0.0537
-3 -5 0 0.0710
-1 0 0 0.0426
-2 -5 4 0.1887
0 2 -5 0.3380
-1 0 -5 0.3631
-4 -5 0 0.0691
2 1 5 0.3640

loop_
_geom_angle_atom_site_label_1
_geom_angle_atom_site_label_2
_geom_angle_atom_site_label_3
_geom_angle
_geom_angle_site_symmetry_1
_geom_angle_site_symmetry_3
_geom_angle_publ_flag
O1 Fe1 O2 95.5(2) . . ?
O1 Fe1 N1 165.8(2) . . ?
O1 Fe1 N2 88.9(2) . . ?
O1 Fe1 N3 90.3(2) . . ?
O1 Fe1 N4 100.1(2) . . ?
O2 Fe1 N1 88.9(2) . . ?
O2 Fe1 N2 99.78(19) . . ?
O2 Fe1 N3 165.4(2) . . ?
O2 Fe1 N4 88.8(2) . . ?
N2 Fe1 N1 77.05(19) . . ?
N2 Fe1 N3 93.7(2) . . ?
N2 Fe1 N4 167.0(2) . . ?
N3 Fe1 N1 88.7(2) . . ?
N4 Fe1 N1 93.5(2) . . ?
N4 Fe1 N3 76.9(2) . . ?
C16 O1 Fe1 133.0(4) . . ?
C32 O2 Fe1 133.3(4) . . ?
C1 N1 Fe1 126.6(4) . . ?
C1 N1 C9 119.2(6) . . ?
C9 N1 Fe1 114.0(4) . . ?
C8 N2 Fe1 115.3(4) . . ?
C10 N2 Fe1 124.3(4) . . ?
C10 N2 C8 120.4(5) . . ?
C17 N3 Fe1 125.6(5) . . ?
C17 N3 C25 118.5(6) . . ?
C25 N3 Fe1 115.8(4) . . ?
C24 N4 Fe1 115.4(4) . . ?
C26 N4 Fe1 124.1(4) . . ?
C26 N4 C24 120.4(5) . . ?
N1 C1 H1 118.8 . . ?
N1 C1 C2 122.5(7) . . ?
C2 C1 H1 118.8 . . ?
C1 C2 H2 120.3 . . ?
C3 C2 C1 119.4(7) . . ?
C3 C2 H2 120.3 . . ?
C2 C3 H3 120.2 . . ?
C2 C3 C4 119.7(7) . . ?
C4 C3 H3 120.2 . . ?
C3 C4 C5 123.4(7) . . ?
C3 C4 C9 118.5(7) . . ?
C9 C4 C5 118.0(7) . . ?
C4 C5 H5 120.2 . . ?
C6 C5 C4 119.6(7) . . ?
C6 C5 H5 120.2 . . ?
C5 C6 H6 119.0 . . ?
C5 C6 C7 121.9(7) . . ?
C7 C6 H6 119.0 . . ?
C6 C7 H7 119.9 . . ?
C8 C7 C6 120.3(7) . . ?
C8 C7 H7 119.9 . . ?
N2 C8 C9 115.5(5) . . ?
C7 C8 N2 125.8(6) . . ?
C7 C8 C9 118.7(6) . . ?
N1 C9 C4 120.7(6) . . ?
N1 C9 C8 117.9(6) . . ?
C4 C9 C8 121.5(6) . . ?
N2 C10 H10 116.8 . . ?
N2 C10 C11 126.5(6) . . ?
C11 C10 H10 116.8 . . ?
C12 C11 C10 116.8(6) . . ?
C16 C11 C10 124.0(6) . . ?
C16 C11 C12 119.1(6) . . ?
C11 C12 H12 119.4 . . ?
C13 C12 C11 121.2(6) . . ?
C13 C12 H12 119.4 . . ?
C12 C13 I1 121.4(5) . . ?
C12 C13 C14 119.5(6) . . ?
C14 C13 I1 119.0(5) . . ?
C13 C14 H14 119.6 . . ?
C15 C14 C13 120.9(7) . . ?
C15 C14 H14 119.6 . . ?
C14 C15 H15 119.7 . . ?
C14 C15 C16 120.6(7) . . ?
C16 C15 H15 119.7 . . ?
O1 C16 C11 122.8(6) . . ?
O1 C16 C15 118.5(6) . . ?
C11 C16 C15 118.7(6) . . ?
N3 C17 H17 118.4 . . ?
N3 C17 C18 123.3(7) . . ?
C18 C17 H17 118.4 . . ?
C17 C18 H18 120.7 . . ?
C19 C18 C17 118.6(7) . . ?
C19 C18 H18 120.7 . . ?
C18 C19 H19 119.8 . . ?
C18 C19 C20 120.3(7) . . ?
C20 C19 H19 119.8 . . ?
C21 C20 C19 124.3(7) . . ?
C21 C20 C25 119.3(7) . . ?
C25 C20 C19 116.4(6) . . ?
C20 C21 H21 119.7 . . ?
C22 C21 C20 120.7(7) . . ?
C22 C21 H21 119.7 . . ?
C21 C22 H22 119.5 . . ?
C21 C22 C23 121.0(7) . . ?
C23 C22 H22 119.5 . . ?
C22 C23 H23 120.2 . . ?
C24 C23 C22 119.6(7) . . ?
C24 C23 H23 120.2 . . ?
N4 C24 C25 114.1(5) . . ?
C23 C24 N4 126.0(6) . . ?
C23 C24 C25 119.8(6) . . ?
N3 C25 C20 122.8(6) . . ?
N3 C25 C24 117.6(6) . . ?
C20 C25 C24 119.6(6) . . ?
N4 C26 H26 116.7 . . ?
N4 C26 C27 126.6(6) . . ?
C27 C26 H26 116.7 . . ?
C26 C27 C28 116.8(6) . . ?
C26 C27 C32 124.7(6) . . ?
C28 C27 C32 118.4(6) . . ?
C27 C28 H28 119.3 . . ?
C29 C28 C27 121.4(6) . . ?
C29 C28 H28 119.3 . . ?
C28 C29 I2 120.3(5) . . ?
C28 C29 C30 120.0(6) . . ?
C30 C29 I2 119.6(5) . . ?
C29 C30 H30 119.8 . . ?
C31 C30 C29 120.5(7) . . ?
C31 C30 H30 119.8 . . ?
C30 C31 H31 119.8 . . ?
C30 C31 C32 120.4(6) . . ?
C32 C31 H31 119.8 . . ?
O2 C32 C27 122.2(6) . . ?
O2 C32 C31 118.6(6) . . ?
C31 C32 C27 119.1(6) . . ?
O3 N5 O4 121.1(8) . . ?
O3 N5 O5 120.0(7) . . ?
O4 N5 O5 118.8(8) . . ?
C33 O6 H6A 109.5 . . ?
O6 C33 H33A 109.5 . . ?
O6 C33 H33B 109.5 . . ?
O6 C33 H33C 109.5 . . ?
H33A C33 H33B 109.5 . . ?
H33A C33 H33C 109.5 . . ?
H33B C33 H33C 109.5 . . ?
C34 O7 H7A 109.5 . . ?
O7 C34 H34A 109.5 . . ?
O7 C34 H34B 109.5 . . ?
O7 C34 H34C 109.5 . . ?
H34A C34 H34B 109.5 . . ?
H34A C34 H34C 109.5 . . ?
H34B C34 H34C 109.5 . . ?

loop_
_geom_bond_atom_site_label_1
_geom_bond_atom_site_label_2
_geom_bond_distance
_geom_bond_site_symmetry_2
_geom_bond_publ_flag
I1 C13 2.093(7) . ?
I2 C29 2.102(7) . ?
Fe1 O1 1.906(5) . ?
Fe1 O2 1.914(5) . ?
Fe1 N1 2.160(5) . ?
Fe1 N2 2.109(5) . ?
Fe1 N3 2.135(6) . ?
Fe1 N4 2.113(5) . ?
O1 C16 1.318(8) . ?
O2 C32 1.310(8) . ?
N1 C1 1.336(9) . ?
N1 C9 1.366(8) . ?
N2 C8 1.411(8) . ?
N2 C10 1.300(8) . ?
N3 C17 1.327(9) . ?
N3 C25 1.352(8) . ?
N4 C24 1.429(8) . ?
N4 C26 1.305(9) . ?
C1 H1 0.9400 . ?
C1 C2 1.391(11) . ?
C2 H2 0.9400 . ?
C2 C3 1.362(12) . ?
C3 H3 0.9400 . ?
C3 C4 1.402(10) . ?
C4 C5 1.437(11) . ?
C4 C9 1.411(9) . ?
C5 H5 0.9400 . ?
C5 C6 1.346(12) . ?
C6 H6 0.9400 . ?
C6 C7 1.420(10) . ?
C7 H7 0.9400 . ?
C7 C8 1.373(10) . ?
C8 C9 1.413(9) . ?
C10 H10 0.9400 . ?
C10 C11 1.435(9) . ?
C11 C12 1.416(9) . ?
C11 C16 1.406(10) . ?
C12 H12 0.9400 . ?
C12 C13 1.365(10) . ?
C13 C14 1.399(11) . ?
C14 H14 0.9400 . ?
C14 C15 1.371(11) . ?
C15 H15 0.9400 . ?
C15 C16 1.413(10) . ?
C17 H17 0.9400 . ?
C17 C18 1.404(10) . ?
C18 H18 0.9400 . ?
C18 C19 1.359(11) . ?
C19 H19 0.9400 . ?
C19 C20 1.426(11) . ?
C20 C21 1.394(11) . ?
C20 C25 1.415(10) . ?
C21 H21 0.9400 . ?
C21 C22 1.367(13) . ?
C22 H22 0.9400 . ?
C22 C23 1.422(11) . ?
C23 H23 0.9400 . ?
C23 C24 1.371(9) . ?
C24 C25 1.430(9) . ?
C26 H26 0.9400 . ?
C26 C27 1.412(10) . ?
C27 C28 1.421(9) . ?
C27 C32 1.424(9) . ?
C28 H28 0.9400 . ?
C28 C29 1.354(11) . ?
C29 C30 1.401(10) . ?
C30 H30 0.9400 . ?
C30 C31 1.386(10) . ?
C31 H31 0.9400 . ?
C31 C32 1.399(10) . ?
O3 N5 1.220(10) . ?
O4 N5 1.232(9) . ?
O5 N5 1.260(9) . ?
O6 H6A 0.8300 . ?
O6 C33 1.343(13) . ?
C33 H33A 0.9700 . ?
C33 H33B 0.9700 . ?
C33 H33C 0.9700 . ?
O7 H7A 0.8300 . ?
O7 C34 1.381(14) . ?
C34 H34A 0.9700 . ?
C34 H34B 0.9700 . ?
C34 H34C 0.9700 . ?

loop_
_geom_torsion_atom_site_label_1
_geom_torsion_atom_site_label_2
_geom_torsion_atom_site_label_3
_geom_torsion_atom_site_label_4
_geom_torsion
_geom_torsion_site_symmetry_1
_geom_torsion_site_symmetry_2
_geom_torsion_site_symmetry_3
_geom_torsion_site_symmetry_4
_geom_torsion_publ_flag
I1 C13 C14 C15 179.0(6) . . . . ?
I2 C29 C30 C31 -179.2(5) . . . . ?
Fe1 O1 C16 C11 9.8(10) . . . . ?
Fe1 O1 C16 C15 -171.7(5) . . . . ?
Fe1 O2 C32 C27 6.6(10) . . . . ?
Fe1 O2 C32 C31 -176.8(5) . . . . ?
Fe1 N1 C1 C2 173.5(5) . . . . ?
Fe1 N1 C9 C4 -175.6(5) . . . . ?
Fe1 N1 C9 C8 3.3(7) . . . . ?
Fe1 N2 C8 C7 177.2(6) . . . . ?
Fe1 N2 C8 C9 -3.7(7) . . . . ?
Fe1 N2 C10 C11 2.1(10) . . . . ?
Fe1 N3 C17 C18 177.3(5) . . . . ?
Fe1 N3 C25 C20 -176.8(5) . . . . ?
Fe1 N3 C25 C24 2.2(7) . . . . ?
Fe1 N4 C24 C23 176.7(6) . . . . ?
Fe1 N4 C24 C25 -2.2(7) . . . . ?
Fe1 N4 C26 C27 3.8(10) . . . . ?
N1 C1 C2 C3 2.0(12) . . . . ?
N2 C8 C9 N1 0.2(8) . . . . ?
N2 C8 C9 C4 179.0(6) . . . . ?
N2 C10 C11 C12 177.4(7) . . . . ?
N2 C10 C11 C16 -3.2(11) . . . . ?
N3 C17 C18 C19 -1.8(11) . . . . ?
N4 C24 C25 N3 0.0(8) . . . . ?
N4 C24 C25 C20 179.0(6) . . . . ?
N4 C26 C27 C28 176.0(6) . . . . ?
N4 C26 C27 C32 -2.2(11) . . . . ?
C1 N1 C9 C4 0.4(9) . . . . ?
C1 N1 C9 C8 179.3(6) . . . . ?
C1 C2 C3 C4 -0.7(11) . . . . ?
C2 C3 C4 C5 179.9(8) . . . . ?
C2 C3 C4 C9 -0.7(11) . . . . ?
C3 C4 C5 C6 178.5(8) . . . . ?
C3 C4 C9 N1 0.9(10) . . . . ?
C3 C4 C9 C8 -177.9(6) . . . . ?
C4 C5 C6 C7 0.7(13) . . . . ?
C5 C4 C9 N1 -179.7(7) . . . . ?
C5 C4 C9 C8 1.5(10) . . . . ?
C5 C6 C7 C8 -1.1(12) . . . . ?
C6 C7 C8 N2 -179.4(6) . . . . ?
C6 C7 C8 C9 1.6(11) . . . . ?
C7 C8 C9 N1 179.4(6) . . . . ?
C7 C8 C9 C4 -1.8(10) . . . . ?
C8 N2 C10 C11 -177.6(6) . . . . ?
C9 N1 C1 C2 -1.9(10) . . . . ?
C9 C4 C5 C6 -0.9(12) . . . . ?
C10 N2 C8 C7 -3.0(10) . . . . ?
C10 N2 C8 C9 176.0(6) . . . . ?
C10 C11 C12 C13 -178.5(7) . . . . ?
C10 C11 C16 O1 -2.6(11) . . . . ?
C10 C11 C16 C15 178.9(7) . . . . ?
C11 C12 C13 I1 -179.8(5) . . . . ?
C11 C12 C13 C14 -1.4(11) . . . . ?
C12 C11 C16 O1 176.7(6) . . . . ?
C12 C11 C16 C15 -1.8(10) . . . . ?
C12 C13 C14 C15 0.5(12) . . . . ?
C13 C14 C15 C16 -0.3(13) . . . . ?
C14 C15 C16 O1 -177.7(7) . . . . ?
C14 C15 C16 C11 0.9(11) . . . . ?
C16 C11 C12 C13 2.1(10) . . . . ?
C17 N3 C25 C20 0.3(9) . . . . ?
C17 N3 C25 C24 179.3(6) . . . . ?
C17 C18 C19 C20 2.2(11) . . . . ?
C18 C19 C20 C21 179.2(7) . . . . ?
C18 C19 C20 C25 -1.5(10) . . . . ?
C19 C20 C21 C22 177.8(7) . . . . ?
C19 C20 C25 N3 0.2(10) . . . . ?
C19 C20 C25 C24 -178.8(6) . . . . ?
C20 C21 C22 C23 1.8(12) . . . . ?
C21 C20 C25 N3 179.5(6) . . . . ?
C21 C20 C25 C24 0.6(10) . . . . ?
C21 C22 C23 C24 -1.2(12) . . . . ?
C22 C23 C24 N4 -178.6(7) . . . . ?
C22 C23 C24 C25 0.2(10) . . . . ?
C23 C24 C25 N3 -179.0(6) . . . . ?
C23 C24 C25 C20 0.0(10) . . . . ?
C24 N4 C26 C27 -176.3(6) . . . . ?
C25 N3 C17 C18 0.5(10) . . . . ?
C25 C20 C21 C22 -1.5(11) . . . . ?
C26 N4 C24 C23 -3.2(10) . . . . ?
C26 N4 C24 C25 178.0(6) . . . . ?
C26 C27 C28 C29 -178.2(7) . . . . ?
C26 C27 C32 O2 -3.1(10) . . . . ?
C26 C27 C32 C31 -179.7(6) . . . . ?
C27 C28 C29 I2 178.5(5) . . . . ?
C27 C28 C29 C30 -1.7(11) . . . . ?
C28 C27 C32 O2 178.7(6) . . . . ?
C28 C27 C32 C31 2.1(10) . . . . ?
C28 C29 C30 C31 0.9(11) . . . . ?
C29 C30 C31 C32 1.3(11) . . . . ?
C30 C31 C32 O2 -179.6(6) . . . . ?
C30 C31 C32 C27 -2.9(10) . . . . ?
C32 C27 C28 C29 0.1(10) . . . . ?

loop_
_exptl_oxdiff_crystal_face_indexfrac_h
_exptl_oxdiff_crystal_face_indexfrac_k
_exptl_oxdiff_crystal_face_indexfrac_l
_exptl_oxdiff_crystal_face_x
_exptl_oxdiff_crystal_face_y
_exptl_oxdiff_crystal_face_z
4.0187 5.0093 -0.0035 0.3837 -0.6072 0.1365
1.0035 -0.0039 -0.0030 0.1456 0.0044 0.0077
-3.0152 -5.0132 0.0005 -0.2381 0.6116 -0.1288
-1.0035 0.0039 0.0030 -0.1456 -0.0044 -0.0077
-1.9959 -5.0120 4.0153 -0.2251 0.6024 -0.6178
-0.0179 2.0035 -5.0189 0.0862 -0.2330 0.6631
-1.0233 -0.0026 -5.0193 0.0201 0.0126 0.6131
-4.0187 -5.0093 0.0035 -0.3837 0.6072 -0.1365
2.0277 1.0036 5.0180 0.0858 -0.1331 -0.5843
